data_2209283
loop_
_publ_author_name
'Wan, Rong'
'Wu, Feng'
'Cao, Lin'
'Wang, Jin-Tang'

_publ_section_title 3-[5-(3,5-Dimethylphenyl)-1,3,4-thiadiazol-2-yl]-2-(4-methoxyphenyl)thiazolidin-4-one
_journal_coeditor_code RN2005
_journal_issue 6
_journal_name_full 'Acta Crystallographica Section E'
_journal_page_first o2115
_journal_page_last o2116
_journal_paper_doi 10.1107/S1600536806013213
_journal_volume 62
_journal_year 2006
_chemical_formula_iupac 'C20 H19 N3 O2 S2'
_chemical_formula_moiety 'C20 H19 N3 O2 S2'
_chemical_formula_sum 'C20 H19 N3 O2 S2'
_chemical_formula_weight 397.50
_chemical_melting_point .463E-305
_chemical_name_systematic
;
3-[5-(3,5-Dimethylphenyl)-1,3,4-thiadiazol-2-yl]-2-(4-
methoxyphenyl)thiazolidin-4-one
;
_space_group_IT_number 14
_symmetry_cell_setting monoclinic
_symmetry_space_group_name_Hall '-P 2ybc'
_symmetry_space_group_name_H-M 'P 1 21/c 1'
_atom_sites_solution_hydrogens geom
_atom_sites_solution_primary direct
_atom_sites_solution_secondary difmap
_audit_creation_method SHELXL97
_cell_angle_alpha 90.00
_cell_angle_beta 95.86(3)
_cell_angle_gamma 90.00
_cell_formula_units_Z 4
_cell_length_a 13.892(3)
_cell_length_b 7.2560(15)
_cell_length_c 18.912(4)
_cell_measurement_reflns_used 25
_cell_measurement_temperature 293(2)
_cell_measurement_theta_max 12
_cell_measurement_theta_min 10
_cell_volume 1896.4(7)
_computing_cell_refinement 'CAD-4 Software'
_computing_data_collection 'CAD-4 Software (Enraf--Nonius, 1989)'
_computing_data_reduction 'XCAD4 (Harms & Wocadlo, 1995)'
_computing_molecular_graphics 'SHELXTL (Siemens, 1996)'
_computing_publication_material SHELXS97
_computing_structure_refinement 'SHELXL97 (Sheldrick, 1997)'
_computing_structure_solution 'SHELXS97 (Sheldrick, 1997)'
_diffrn_ambient_temperature 293(2)
_diffrn_measured_fraction_theta_full 0.999
_diffrn_measured_fraction_theta_max 0.999
_diffrn_measurement_device_type 'Enraf--Nonius CAD-4'
_diffrn_measurement_method \w/2\q
_diffrn_radiation_monochromator graphite
_diffrn_radiation_source 'fine-focus sealed tube'
_diffrn_radiation_type MoK\a
_diffrn_radiation_wavelength 0.71073
_diffrn_reflns_av_R_equivalents 0.0189
_diffrn_reflns_av_sigmaI/netI 0.0303
_diffrn_reflns_limit_h_max 17
_diffrn_reflns_limit_h_min 0
_diffrn_reflns_limit_k_max 8
_diffrn_reflns_limit_k_min 0
_diffrn_reflns_limit_l_max 23
_diffrn_reflns_limit_l_min -23
_diffrn_reflns_number 3866
_diffrn_reflns_theta_full 25.97
_diffrn_reflns_theta_max 25.97
_diffrn_reflns_theta_min 1.47
_diffrn_standards_decay_% 0
_diffrn_standards_interval_count 200
_diffrn_standards_interval_time 2h
_diffrn_standards_number 3
_exptl_absorpt_coefficient_mu 0.302
_exptl_absorpt_correction_T_max 0.9705
_exptl_absorpt_correction_T_min 0.9150
_exptl_absorpt_correction_type psi-scan
_exptl_absorpt_process_details '(North <i>et al.</i>,  1968)'
_exptl_crystal_colour colourless
_exptl_crystal_density_diffrn 1.392
_exptl_crystal_density_method 'not measured'
_exptl_crystal_description block
_exptl_crystal_F_000 832
_exptl_crystal_size_max 0.30
_exptl_crystal_size_mid 0.20
_exptl_crystal_size_min 0.10
_refine_diff_density_max 0.362
_refine_diff_density_min -0.293
_refine_ls_extinction_method none
_refine_ls_goodness_of_fit_ref 1.032
_refine_ls_hydrogen_treatment constr
_refine_ls_matrix_type full
_refine_ls_number_parameters 244
_refine_ls_number_reflns 3709
_refine_ls_number_restraints 0
_refine_ls_restrained_S_all 1.032
_refine_ls_R_factor_all 0.0623
_refine_ls_R_factor_gt 0.0451
_refine_ls_shift/su_max 0.001
_refine_ls_shift/su_mean 0.000
_refine_ls_structure_factor_coef Fsqd
_refine_ls_weighting_details 'calc w = 1/[\s^2^(Fo^2^)+(0.1P)^2^] where P=(Fo^2^+2Fc^2^)/3'
_refine_ls_weighting_scheme calc
_refine_ls_wR_factor_gt 0.1312
_refine_ls_wR_factor_ref 0.1455
_reflns_number_gt 2904
_reflns_number_total 3709
_reflns_threshold_expression I>2\s(I)
_cod_data_source_file rn2005.cif
_cod_data_source_block I
_cod_depositor_comments
;
The following automatic conversions were performed:
'_symmetry_cell_setting' value 'Monoclinic' changed to 'monoclinic'
according to '/home/saulius/struct/CIF-dictionaries/cif_core.dic'
dictionary named 'cif_core.dic' version 2.4.1 from 2010-06-29.

Automatic conversion script
Id: cif_fix_enum 1527 2010-12-29 10:47:43Z saulius 

The following automatic conversions were performed:

'_symmetry_cell_setting' value 'Monoclinic' changed to 'monoclinic'
according to /home/saulius/struct/CIF-dictionaries/cif_core.dic
dictionary named 'cif_core.dic' version 2.4.1 from 2010-06-29.

Automatic conversion script
Id: cif_fix_values 1715 2011-07-08 13:25:40Z adriana 
;
_cod_original_sg_symbol_H-M 'P 21/c'
_cod_database_code 2209283

loop_
_symmetry_equiv_pos_as_xyz
'x, y, z'
'-x, y+1/2, -z+1/2'
'-x, -y, -z'
'x, -y-1/2, z-1/2'

loop_
_atom_site_type_symbol
_atom_site_label
_atom_site_fract_x
_atom_site_fract_y
_atom_site_fract_z
_atom_site_U_iso_or_equiv
_atom_site_adp_type
_atom_site_calc_flag
_atom_site_refinement_flags
_atom_site_occupancy
S S1 0.73364(5) 0.99119(8) 0.25666(4) 0.0460(2) Uani d . 1
S S2 0.87592(4) 0.37104(8) 0.16194(3) 0.03823(19) Uani d . 1
O O1 0.48258(13) 0.3788(3) 0.41839(10) 0.0579(5) Uani d . 1
O O2 0.94467(12) 0.6574(3) 0.24070(11) 0.0544(5) Uani d . 1
N N1 0.78244(12) 0.6746(3) 0.20676(10) 0.0339(4) Uani d . 1
N N2 0.69818(14) 0.4636(3) 0.12941(11) 0.0397(5) Uani d . 1
N N3 0.71081(13) 0.2982(3) 0.09445(10) 0.0407(5) Uani d . 1
C C1 0.5182(2) 0.2106(5) 0.4508(2) 0.0792(11) Uani d . 1
H H1A 0.4722 0.1637 0.4808 0.119 Uiso calc R 1
H H1B 0.5786 0.2335 0.4788 0.119 Uiso calc R 1
H H1C 0.5278 0.1218 0.4145 0.119 Uiso calc R 1
C C2 0.53944(17) 0.4651(4) 0.37361(12) 0.0401(6) Uani d . 1
C C3 0.50087(16) 0.6230(4) 0.34108(13) 0.0429(6) Uani d . 1
H H3B 0.4410 0.6660 0.3518 0.052 Uiso calc R 1
C C4 0.55010(16) 0.7167(3) 0.29306(13) 0.0388(5) Uani d . 1
H H4A 0.5229 0.8220 0.2713 0.047 Uiso calc R 1
C C5 0.64059(15) 0.6562(3) 0.27648(12) 0.0320(5) Uani d . 1
C C6 0.67899(17) 0.4994(3) 0.31067(13) 0.0401(6) Uani d . 1
H H6A 0.7396 0.4577 0.3009 0.048 Uiso calc R 1
C C7 0.62956(17) 0.4034(3) 0.35882(13) 0.0418(6) Uani d . 1
H H7A 0.6566 0.2984 0.3810 0.050 Uiso calc R 1
C C8 0.69232(16) 0.7635(3) 0.22335(12) 0.0345(5) Uani d . 1
H H8A 0.6491 0.7789 0.1795 0.041 Uiso calc R 1
C C9 0.85245(18) 0.9055(4) 0.28527(15) 0.0492(6) Uani d . 1
H H9A 0.9009 0.9974 0.2774 0.059 Uiso calc R 1
H H9B 0.8577 0.8761 0.3356 0.059 Uiso calc R 1
C C10 0.86740(16) 0.7354(3) 0.24255(13) 0.0393(5) Uani d . 1
C C11 0.77805(15) 0.5158(3) 0.16525(11) 0.0322(5) Uani d . 1
C C12 0.79842(16) 0.2341(3) 0.10682(12) 0.0352(5) Uani d . 1
C C13 0.83088(17) 0.0591(3) 0.07822(12) 0.0381(5) Uani d . 1
C C14 0.92711(18) 0.0046(3) 0.09364(13) 0.0421(6) Uani d . 1
H H14A 0.9693 0.0792 0.1222 0.051 Uiso calc R 1
C C15 0.96094(19) -0.1585(4) 0.06713(14) 0.0466(6) Uani d . 1
C C16 0.8960(2) -0.2664(4) 0.02441(14) 0.0496(7) Uani d . 1
H H16A 0.9180 -0.3751 0.0055 0.060 Uiso calc R 1
C C17 0.7987(2) -0.2174(3) 0.00873(13) 0.0438(6) Uani d . 1
C C18 0.76673(18) -0.0539(3) 0.03630(12) 0.0411(6) Uani d . 1
H H18A 0.7022 -0.0193 0.0268 0.049 Uiso calc R 1
C C19 1.0645(2) -0.2155(4) 0.08544(18) 0.0646(8) Uani d . 1
H H19A 1.0976 -0.1234 0.1152 0.097 Uiso calc R 1
H H19B 1.0955 -0.2282 0.0426 0.097 Uiso calc R 1
H H19C 1.0666 -0.3311 0.1102 0.097 Uiso calc R 1
C C20 0.7296(2) -0.3395(4) -0.03657(15) 0.0585(8) Uani d . 1
H H20A 0.7634 -0.4465 -0.0508 0.088 Uiso calc R 1
H H20B 0.7035 -0.2729 -0.0780 0.088 Uiso calc R 1
H H20C 0.6779 -0.3770 -0.0098 0.088 Uiso calc R 1

loop_
_atom_site_aniso_label
_atom_site_aniso_U_11
_atom_site_aniso_U_22
_atom_site_aniso_U_33
_atom_site_aniso_U_12
_atom_site_aniso_U_13
_atom_site_aniso_U_23
S1 0.0473(4) 0.0308(3) 0.0614(4) 0.0005(3) 0.0124(3) -0.0012(3)
S2 0.0265(3) 0.0371(3) 0.0504(4) 0.0025(2) 0.0012(2) -0.0057(3)
O1 0.0407(10) 0.0712(14) 0.0637(12) -0.0061(9) 0.0139(9) 0.0218(10)
O2 0.0289(9) 0.0568(12) 0.0760(13) 0.0024(8) -0.0025(8) -0.0162(10)
N1 0.0251(9) 0.0355(10) 0.0414(10) 0.0010(8) 0.0051(8) -0.0042(8)
N2 0.0318(10) 0.0426(11) 0.0438(11) 0.0021(9) -0.0005(8) -0.0066(9)
N3 0.0345(10) 0.0413(11) 0.0449(11) 0.0015(9) -0.0026(8) -0.0086(9)
C1 0.0532(18) 0.089(3) 0.095(3) -0.0130(17) 0.0039(17) 0.051(2)
C2 0.0339(12) 0.0454(14) 0.0409(13) -0.0074(10) 0.0036(10) 0.0015(11)
C3 0.0242(11) 0.0525(15) 0.0527(14) 0.0047(10) 0.0068(10) -0.0005(12)
C4 0.0317(12) 0.0395(13) 0.0450(13) 0.0082(10) 0.0026(10) 0.0035(11)
C5 0.0266(10) 0.0308(11) 0.0382(11) 0.0035(9) 0.0008(9) -0.0011(9)
C6 0.0299(12) 0.0409(14) 0.0502(14) 0.0071(10) 0.0071(10) 0.0031(11)
C7 0.0392(13) 0.0387(13) 0.0472(13) 0.0058(10) 0.0036(10) 0.0066(11)
C8 0.0285(11) 0.0348(12) 0.0404(12) 0.0053(9) 0.0035(9) 0.0011(10)
C9 0.0394(14) 0.0468(15) 0.0615(16) -0.0067(11) 0.0051(12) -0.0127(13)
C10 0.0319(12) 0.0404(13) 0.0454(13) -0.0038(10) 0.0034(10) -0.0032(11)
C11 0.0263(11) 0.0356(12) 0.0350(11) 0.0013(9) 0.0052(9) 0.0016(9)
C12 0.0316(11) 0.0371(12) 0.0370(11) -0.0004(10) 0.0043(9) -0.0004(10)
C13 0.0417(13) 0.0355(12) 0.0380(12) -0.0001(10) 0.0082(10) -0.0012(10)
C14 0.0410(13) 0.0406(14) 0.0447(13) 0.0019(11) 0.0037(10) -0.0016(11)
C15 0.0486(15) 0.0455(15) 0.0469(14) 0.0093(12) 0.0110(12) 0.0050(12)
C16 0.0662(18) 0.0352(14) 0.0494(15) 0.0098(12) 0.0152(13) -0.0007(11)
C17 0.0569(15) 0.0362(13) 0.0390(13) -0.0028(12) 0.0091(11) 0.0008(10)
C18 0.0437(13) 0.0396(13) 0.0402(13) -0.0007(11) 0.0051(10) 0.0002(11)
C19 0.0575(18) 0.0598(19) 0.077(2) 0.0222(15) 0.0080(15) 0.0047(16)
C20 0.081(2) 0.0466(16) 0.0486(15) -0.0043(15) 0.0082(14) -0.0083(13)

loop_
_atom_type_symbol
_atom_type_description
_atom_type_scat_dispersion_real
_atom_type_scat_dispersion_imag
_atom_type_scat_source
C C 0.0033 0.0016 'International Tables Vol C Tables 4.2.6.8 and 6.1.1.4'
H H 0.0000 0.0000 'International Tables Vol C Tables 4.2.6.8 and 6.1.1.4'
N N 0.0061 0.0033 'International Tables Vol C Tables 4.2.6.8 and 6.1.1.4'
O O 0.0106 0.0060 'International Tables Vol C Tables 4.2.6.8 and 6.1.1.4'
S S 0.1246 0.1234 'International Tables Vol C Tables 4.2.6.8 and 6.1.1.4'

loop_
_geom_angle_atom_site_label_1
_geom_angle_atom_site_label_2
_geom_angle_atom_site_label_3
_geom_angle
_geom_angle_publ_flag
C9 S1 C8 92.13(11) yes
C11 S2 C12 85.84(11) yes
C2 O1 C1 117.3(2) yes
C10 N1 C11 122.01(19) yes
C10 N1 C8 117.52(19) yes
C11 N1 C8 119.61(17) yes
C11 N2 N3 110.99(19) yes
C12 N3 N2 112.60(19) yes
O1 C1 H1A 109.5 ?
O1 C1 H1B 109.5 ?
H1A C1 H1B 109.5 ?
O1 C1 H1C 109.5 ?
H1A C1 H1C 109.5 ?
H1B C1 H1C 109.5 ?
O1 C2 C7 124.6(2) yes
O1 C2 C3 115.6(2) yes
C7 C2 C3 119.7(2) ?
C4 C3 C2 120.6(2) ?
C4 C3 H3B 119.7 ?
C2 C3 H3B 119.7 ?
C3 C4 C5 120.9(2) ?
C3 C4 H4A 119.6 ?
C5 C4 H4A 119.6 ?
C6 C5 C4 117.7(2) ?
C6 C5 C8 123.12(19) ?
C4 C5 C8 119.17(19) ?
C5 C6 C7 121.8(2) ?
C5 C6 H6A 119.1 ?
C7 C6 H6A 119.1 ?
C2 C7 C6 119.3(2) ?
C2 C7 H7A 120.3 ?
C6 C7 H7A 120.3 ?
N1 C8 C5 112.90(18) yes
N1 C8 S1 102.97(14) yes
C5 C8 S1 112.87(16) yes
N1 C8 H8A 109.3 ?
C5 C8 H8A 109.3 ?
S1 C8 H8A 109.3 ?
C10 C9 S1 107.23(17) yes
C10 C9 H9A 110.3 ?
S1 C9 H9A 110.3 ?
C10 C9 H9B 110.3 ?
S1 C9 H9B 110.3 ?
H9A C9 H9B 108.5 ?
O2 C10 N1 123.6(2) yes
O2 C10 C9 124.6(2) yes
N1 C10 C9 111.7(2) yes
N2 C11 N1 121.5(2) yes
N2 C11 S2 116.03(17) yes
N1 C11 S2 122.37(16) yes
N3 C12 C13 124.0(2) yes
N3 C12 S2 114.52(17) yes
C13 C12 S2 121.46(17) yes
C18 C13 C14 119.6(2) ?
C18 C13 C12 121.0(2) ?
C14 C13 C12 119.4(2) ?
C15 C14 C13 121.3(2) ?
C15 C14 H14A 119.4 ?
C13 C14 H14A 119.4 ?
C14 C15 C16 117.9(2) ?
C14 C15 C19 120.2(3) ?
C16 C15 C19 121.9(3) ?
C15 C16 C17 122.4(2) ?
C15 C16 H16A 118.8 ?
C17 C16 H16A 118.8 ?
C16 C17 C18 118.5(2) ?
C16 C17 C20 121.1(2) ?
C18 C17 C20 120.5(3) ?
C13 C18 C17 120.4(2) ?
C13 C18 H18A 119.8 ?
C17 C18 H18A 119.8 ?
C15 C19 H19A 109.5 ?
C15 C19 H19B 109.5 ?
H19A C19 H19B 109.5 ?
C15 C19 H19C 109.5 ?
H19A C19 H19C 109.5 ?
H19B C19 H19C 109.5 ?
C17 C20 H20A 109.5 ?
C17 C20 H20B 109.5 ?
H20A C20 H20B 109.5 ?
C17 C20 H20C 109.5 ?
H20A C20 H20C 109.5 ?
H20B C20 H20C 109.5 ?

loop_
_geom_bond_atom_site_label_1
_geom_bond_atom_site_label_2
_geom_bond_distance
_geom_bond_publ_flag
S1 C9 1.795(3) yes
S1 C8 1.839(2) yes
S2 C11 1.724(2) yes
S2 C12 1.733(2) yes
O1 C2 1.367(3) yes
O1 C1 1.432(4) yes
O2 C10 1.217(3) yes
N1 C10 1.372(3) yes
N1 C11 1.392(3) yes
N1 C8 1.470(3) yes
N2 C11 1.296(3) yes
N2 N3 1.390(3) yes
N3 C12 1.302(3) yes
C1 H1A 0.9600 ?
C1 H1B 0.9600 ?
C1 H1C 0.9600 ?
C2 C7 1.385(3) ?
C2 C3 1.382(3) ?
C3 C4 1.372(3) ?
C3 H3B 0.9300 ?
C4 C5 1.397(3) ?
C4 H4A 0.9300 ?
C5 C6 1.388(3) ?
C5 C8 1.510(3) ?
C6 C7 1.383(3) ?
C6 H6A 0.9300 ?
C7 H7A 0.9300 ?
C8 H8A 0.9800 ?
C9 C10 1.501(3) ?
C9 H9A 0.9700 ?
C9 H9B 0.9700 ?
C12 C13 1.469(3) ?
C13 C18 1.397(3) ?
C13 C14 1.396(3) ?
C14 C15 1.386(3) ?
C14 H14A 0.9300 ?
C15 C16 1.389(4) ?
C15 C19 1.503(4) ?
C16 C17 1.400(4) ?
C16 H16A 0.9300 ?
C17 C18 1.387(3) ?
C17 C20 1.507(4) ?
C18 H18A 0.9300 ?
C19 H19A 0.9600 ?
C19 H19B 0.9600 ?
C19 H19C 0.9600 ?
C20 H20A 0.9600 ?
C20 H20B 0.9600 ?
C20 H20C 0.9600 ?

loop_
_geom_hbond_atom_site_label_D
_geom_hbond_atom_site_label_H
_geom_hbond_atom_site_label_A
_geom_hbond_site_symmetry_A
_geom_hbond_distance_DH
_geom_hbond_distance_HA
_geom_hbond_distance_DA
_geom_hbond_angle_DHA
_geom_hbond_publ_flag
C3 H3B N3 2_655 0.93 2.62 3.533(3) 169 yes
C8 H8A O1 2_655 0.98 2.57 3.530(3) 166 yes

loop_
_geom_torsion_atom_site_label_1
_geom_torsion_atom_site_label_2
_geom_torsion_atom_site_label_3
_geom_torsion_atom_site_label_4
_geom_torsion
C11 N2 N3 C12 1.1(3)
C1 O1 C2 C7 -1.5(4)
C1 O1 C2 C3 177.4(3)
O1 C2 C3 C4 -177.5(2)
C7 C2 C3 C4 1.5(4)
C2 C3 C4 C5 -0.7(4)
C3 C4 C5 C6 -0.5(3)
C3 C4 C5 C8 -180.0(2)
C4 C5 C6 C7 1.0(3)
C8 C5 C6 C7 -179.6(2)
O1 C2 C7 C6 177.9(2)
C3 C2 C7 C6 -1.1(4)
C5 C6 C7 C2 -0.2(4)
C10 N1 C8 C5 -97.1(2)
C11 N1 C8 C5 72.5(2)
C10 N1 C8 S1 24.9(2)
C11 N1 C8 S1 -165.45(16)
C6 C5 C8 N1 5.6(3)
C4 C5 C8 N1 -175.03(19)
C6 C5 C8 S1 -110.7(2)
C4 C5 C8 S1 68.7(2)
C9 S1 C8 N1 -26.32(16)
C9 S1 C8 C5 95.72(17)
C8 S1 C9 C10 23.01(19)
C11 N1 C10 O2 0.4(4)
C8 N1 C10 O2 169.8(2)
C11 N1 C10 C9 -178.1(2)
C8 N1 C10 C9 -8.7(3)
S1 C9 C10 O2 168.7(2)
S1 C9 C10 N1 -12.7(3)
N3 N2 C11 N1 -177.69(19)
N3 N2 C11 S2 -0.9(3)
C10 N1 C11 N2 -177.2(2)
C8 N1 C11 N2 13.6(3)
C10 N1 C11 S2 6.2(3)
C8 N1 C11 S2 -162.98(16)
C12 S2 C11 N2 0.43(19)
C12 S2 C11 N1 177.15(19)
N2 N3 C12 C13 178.2(2)
N2 N3 C12 S2 -0.8(3)
C11 S2 C12 N3 0.23(19)
C11 S2 C12 C13 -178.8(2)
N3 C12 C13 C18 -1.7(4)
S2 C12 C13 C18 177.27(18)
N3 C12 C13 C14 178.8(2)
S2 C12 C13 C14 -2.3(3)
C18 C13 C14 C15 1.1(4)
C12 C13 C14 C15 -179.3(2)
C13 C14 C15 C16 0.2(4)
C13 C14 C15 C19 -179.1(2)
C14 C15 C16 C17 -1.2(4)
C19 C15 C16 C17 178.1(2)
C15 C16 C17 C18 0.9(4)
C15 C16 C17 C20 -178.7(2)
C14 C13 C18 C17 -1.4(4)
C12 C13 C18 C17 179.0(2)
C16 C17 C18 C13 0.5(4)
C20 C17 C18 C13 -180.0(2)
